data_7046774
loop_
_publ_author_name
'Vignesh, Kuduva R.'
'Langley, Stuart K.'
'Gartshore, Christopher J.'
'Borilovi\'c, Ivana'
'Forsyth, Craig M.'
'Rajaraman, Gopalan'
'Murray, Keith S.'

_publ_section_title
;
 Rationalizing the sign and magnitude of the magnetic coupling and
 anisotropy in dinuclear manganese(iii) complexes.
;
_journal_issue 34
_journal_name_full 'Dalton transactions (Cambridge, England : 2003)'
_journal_page_first 11820
_journal_page_last 11833
_journal_paper_doi 10.1039/c8dt01410h
_journal_volume 47
_journal_year 2018
_chemical_formula_sum 'C30 H34 Cl2 Mn2 N4 O6'
_chemical_formula_weight 727.39
_space_group_crystal_system monoclinic
_space_group_IT_number 14
_space_group_name_Hall '-P 2yn'
_space_group_name_H-M_alt 'P 1 21/n 1'
_symmetry_space_group_name_Hall '-P 2yn'
_symmetry_space_group_name_H-M 'P 1 21/n 1'
_atom_sites_solution_hydrogens geom
_audit_creation_method SHELXL-2016/6
_audit_update_record
;
2018-06-12 deposited with the CCDC.
2018-06-19 downloaded from the CCDC.
;
_cell_angle_alpha 90
_cell_angle_beta 94.581(3)
_cell_angle_gamma 90
_cell_formula_units_Z 4
_cell_length_a 11.1015(7)
_cell_length_b 21.3140(14)
_cell_length_c 16.8311(10)
_cell_measurement_reflns_used 9121
_cell_measurement_temperature 123(2)
_cell_measurement_theta_max 26.93
_cell_measurement_theta_min 2.12
_cell_volume 3969.8(4)
_computing_cell_refinement 'Bruker Apex2 V2.0'
_computing_data_collection 'Bruker Apex2 V2.0'
_computing_data_reduction 'Bruker Apex2 V2.0'
_computing_structure_refinement 'SHELXL-2016/6 (Sheldrick, 2016)'
_computing_structure_solution 'SHELXS-97 (Sheldrick, 1990)'
_diffrn_ambient_temperature 123(2)
_diffrn_measured_fraction_theta_full 0.996
_diffrn_measured_fraction_theta_max 0.986
_diffrn_measurement_device_type 'APEX X8'
_diffrn_measurement_method 'scans in phi and omega'
_diffrn_radiation_monochromator graphite
_diffrn_radiation_source 'fine-focus sealed tube'
_diffrn_radiation_type MoK\a
_diffrn_radiation_wavelength 0.71073
_diffrn_reflns_av_R_equivalents 0.0705
_diffrn_reflns_av_unetI/netI 0.1278
_diffrn_reflns_Laue_measured_fraction_full 0.996
_diffrn_reflns_Laue_measured_fraction_max 0.986
_diffrn_reflns_limit_h_max 13
_diffrn_reflns_limit_h_min -13
_diffrn_reflns_limit_k_max 26
_diffrn_reflns_limit_k_min -13
_diffrn_reflns_limit_l_max 19
_diffrn_reflns_limit_l_min -20
_diffrn_reflns_number 19359
_diffrn_reflns_point_group_measured_fraction_full 0.996
_diffrn_reflns_point_group_measured_fraction_max 0.986
_diffrn_reflns_theta_full 25.242
_diffrn_reflns_theta_max 26.456
_diffrn_reflns_theta_min 1.545
_exptl_absorpt_coefficient_mu 0.810
_exptl_absorpt_correction_T_max 0.959
_exptl_absorpt_correction_T_min 0.820
_exptl_absorpt_correction_type multi-scan
_exptl_absorpt_process_details SADABS
_exptl_crystal_colour brown
_exptl_crystal_density_diffrn 1.217
_exptl_crystal_density_method 'not measured'
_exptl_crystal_description plate
_exptl_crystal_F_000 1496
_exptl_crystal_size_max 0.5
_exptl_crystal_size_mid 0.2
_exptl_crystal_size_min 0.02
_refine_diff_density_max 0.515
_refine_diff_density_min -0.617
_refine_diff_density_rms 0.101
_refine_ls_extinction_method none
_refine_ls_goodness_of_fit_ref 0.961
_refine_ls_hydrogen_treatment constr
_refine_ls_matrix_type full
_refine_ls_number_parameters 410
_refine_ls_number_reflns 8065
_refine_ls_number_restraints 0
_refine_ls_restrained_S_all 0.961
_refine_ls_R_factor_all 0.1413
_refine_ls_R_factor_gt 0.0647
_refine_ls_shift/su_max 0.001
_refine_ls_shift/su_mean 0.000
_refine_ls_structure_factor_coef Fsqd
_refine_ls_weighting_details 'w=1/[\s^2^(Fo^2^)+(0.0979P)^2^] where P=(Fo^2^+2Fc^2^)/3'
_refine_ls_weighting_scheme calc
_refine_ls_wR_factor_gt 0.1679
_refine_ls_wR_factor_ref 0.2080
_reflns_Friedel_coverage 0.000
_reflns_number_gt 3849
_reflns_number_total 8065
_reflns_threshold_expression 'I > 2\s(I)'
_cod_data_source_file c8dt01410h2.cif
_cod_data_source_block compound2
_cod_depositor_comments 'Adding full bibliography for 7046766--7046777.cif.'
_cod_database_code 7046774
_shelx_shelxl_version_number 2016/6
_shelx_space_group_comment
;
The symmetry employed for this shelxl refinement is uniquely defined
by the following loop, which should always be used as a source of
symmetry information in preference to the above space-group names.
They are only intended as comments.
;
_platon_squeeze_void_probe_radius 1.20

loop_
_space_group_symop_operation_xyz
'x, y, z'
'-x+1/2, y+1/2, -z+1/2'
'-x, -y, -z'
'x-1/2, -y-1/2, z-1/2'

loop_
_atom_site_label
_atom_site_type_symbol
_atom_site_fract_x
_atom_site_fract_y
_atom_site_fract_z
_atom_site_U_iso_or_equiv
_atom_site_adp_type
_atom_site_occupancy
_atom_site_site_symmetry_order
_atom_site_calc_flag
_atom_site_refinement_flags_posn
_atom_site_refinement_flags_adp
_atom_site_refinement_flags_occupancy
_atom_site_disorder_assembly
_atom_site_disorder_group
Mn1 Mn 0.18318(7) 0.18183(4) 0.95619(4) 0.0296(2) Uani 1 1 d . . . . .
Mn2 Mn 0.09722(7) 0.19007(4) 1.12837(4) 0.0303(2) Uani 1 1 d . . . . .
Cl1 Cl 0.18978(16) 0.27650(10) 1.21953(10) 0.0728(6) Uani 1 1 d . . . . .
Cl2 Cl 0.0850(3) 0.2636(2) 0.8603(2) 0.0550(12) Uani 0.650(8) 1 d . . P A 1
Cl3 Cl 0.610(2) 0.4612(13) 1.0346(15) 0.067(3) Uani 0.350(8) 1 d . . P A 2
O2 O 0.0413(3) 0.12936(17) 0.93890(19) 0.0327(9) Uani 1 1 d . . . . .
O3 O -0.0065(3) 0.11770(16) 1.0646(2) 0.0320(9) Uani 1 1 d . . . . .
O4 O 0.2927(3) 0.11648(16) 1.03051(19) 0.0300(8) Uani 1 1 d . . . . .
O5 O 0.2409(3) 0.13951(18) 1.15215(19) 0.0378(9) Uani 1 1 d . . . . .
O9 O 0.1157(18) 0.2366(9) 0.8618(13) 0.067(7) Uani 0.350(8) 1 d . . P A 2
O10S O 0.635(3) 0.4651(18) 1.045(2) 0.067(3) Uani 0.650(8) 1 d . . P A 1
O12 O 0.1405(3) 0.22621(16) 1.03932(19) 0.0349(9) Uani 1 1 d . . . . .
N1 N 0.3423(4) 0.2311(2) 0.9534(2) 0.0312(10) Uani 1 1 d . . . . .
N2 N 0.2607(4) 0.1378(2) 0.8638(2) 0.0314(10) Uani 1 1 d . . . . .
N3 N 0.0163(4) 0.1525(2) 1.2239(2) 0.0307(10) Uani 1 1 d . . . . .
N4 N -0.0602(4) 0.2409(2) 1.1268(2) 0.0304(10) Uani 1 1 d . . . . .
C1 C 0.3719(5) 0.2797(3) 0.9998(3) 0.0364(14) Uani 1 1 d . . . . .
H1 H 0.317522 0.293802 1.036757 0.044 Uiso 1 1 calc R U . . .
C2 C 0.4811(5) 0.3101(3) 0.9952(3) 0.0449(15) Uani 1 1 d . . . . .
H2 H 0.502598 0.344435 1.029374 0.054 Uiso 1 1 calc R U . . .
C3 C 0.5573(5) 0.2902(3) 0.9412(3) 0.0470(16) Uani 1 1 d . . . . .
H3 H 0.631373 0.311567 0.936151 0.056 Uiso 1 1 calc R U . . .
C4 C 0.5270(5) 0.2391(3) 0.8937(3) 0.0357(13) Uani 1 1 d . . . . .
H4 H 0.581152 0.223919 0.857185 0.043 Uiso 1 1 calc R U . . .
C5 C 0.4187(4) 0.2107(2) 0.8999(3) 0.0291(12) Uani 1 1 d . . . . .
C6 C 0.3730(4) 0.1574(2) 0.8515(3) 0.0287(12) Uani 1 1 d . . . . .
C7 C 0.4388(5) 0.1274(3) 0.7949(3) 0.0397(15) Uani 1 1 d . . . . .
H7 H 0.518610 0.140931 0.787431 0.048 Uiso 1 1 calc R U . . .
C8 C 0.3893(5) 0.0789(3) 0.7503(3) 0.0446(15) Uani 1 1 d . . . . .
H8 H 0.433758 0.058613 0.711785 0.054 Uiso 1 1 calc R U . . .
C9 C 0.2729(5) 0.0601(3) 0.7626(3) 0.0430(15) Uani 1 1 d . . . . .
H9 H 0.235808 0.026876 0.732121 0.052 Uiso 1 1 calc R U . . .
C10 C 0.2107(5) 0.0905(3) 0.8203(3) 0.0359(13) Uani 1 1 d . . . . .
H10 H 0.131083 0.077296 0.828968 0.043 Uiso 1 1 calc R U . . .
C11 C 0.0616(5) 0.1051(3) 1.2679(3) 0.0385(14) Uani 1 1 d . . . . .
H11 H 0.140358 0.090255 1.259632 0.046 Uiso 1 1 calc R U . . .
C12 C -0.0015(6) 0.0766(3) 1.3251(3) 0.0484(16) Uani 1 1 d . . . . .
H12 H 0.033104 0.043184 1.356541 0.058 Uiso 1 1 calc R U . . .
C13 C -0.1174(6) 0.0981(3) 1.3357(3) 0.0483(16) Uani 1 1 d . . . . .
H13 H -0.163877 0.079086 1.374081 0.058 Uiso 1 1 calc R U . . .
C14 C -0.1636(5) 0.1468(3) 1.2904(3) 0.0372(14) Uani 1 1 d . . . . .
H14 H -0.242261 0.162411 1.297496 0.045 Uiso 1 1 calc R U . . .
C15 C -0.0947(4) 0.1735(2) 1.2338(3) 0.0280(12) Uani 1 1 d . . . . .
C16 C -0.1354(4) 0.2254(2) 1.1821(3) 0.0307(13) Uani 1 1 d . . . . .
C17 C -0.2426(4) 0.2586(3) 1.1878(3) 0.0356(13) Uani 1 1 d . . . . .
H17 H -0.296529 0.247551 1.226581 0.043 Uiso 1 1 calc R U . . .
C18 C -0.2689(5) 0.3076(3) 1.1364(3) 0.0443(15) Uani 1 1 d . . . . .
H18 H -0.340946 0.331134 1.140106 0.053 Uiso 1 1 calc R U . . .
C19 C -0.1910(5) 0.3230(3) 1.0791(3) 0.0423(15) Uani 1 1 d . . . . .
H19 H -0.208417 0.356798 1.043303 0.051 Uiso 1 1 calc R U . . .
C20 C -0.0879(5) 0.2879(3) 1.0756(3) 0.0399(14) Uani 1 1 d . . . . .
H20 H -0.034581 0.297185 1.035759 0.048 Uiso 1 1 calc R U . . .
C21 C -0.0278(4) 0.1097(2) 0.9911(3) 0.0300(12) Uani 1 1 d . . . . .
C22 C -0.1455(4) 0.0784(2) 0.9609(3) 0.0319(13) Uani 1 1 d . . . . .
C23 C -0.1336(5) 0.0444(3) 0.8815(3) 0.0503(17) Uani 1 1 d . . . . .
H23A H -0.210885 0.024739 0.863706 0.075 Uiso 1 1 calc R U . . .
H23B H -0.111232 0.074582 0.841319 0.075 Uiso 1 1 calc R U . . .
H23C H -0.070938 0.011994 0.888795 0.075 Uiso 1 1 calc R U . . .
C24 C -0.2367(5) 0.1313(3) 0.9466(4) 0.0570(19) Uani 1 1 d . . . . .
H24A H -0.315045 0.113732 0.926790 0.085 Uiso 1 1 calc R U . . .
H24B H -0.245263 0.153632 0.996668 0.085 Uiso 1 1 calc R U . . .
H24C H -0.208609 0.160449 0.907028 0.085 Uiso 1 1 calc R U . . .
C25 C -0.1866(5) 0.0330(3) 1.0234(3) 0.0428(15) Uani 1 1 d . . . . .
H25A H -0.262584 0.013022 1.003268 0.064 Uiso 1 1 calc R U . . .
H25B H -0.124694 0.000698 1.034572 0.064 Uiso 1 1 calc R U . . .
H25C H -0.199074 0.055972 1.072483 0.064 Uiso 1 1 calc R U . . .
C26 C 0.3142(5) 0.1174(3) 1.1036(3) 0.0311(13) Uani 1 1 d . . . . .
C27 C 0.4365(5) 0.0952(3) 1.1416(3) 0.0345(13) Uani 1 1 d . . . . .
C28 C 0.4814(5) 0.0398(3) 1.0952(3) 0.0396(14) Uani 1 1 d . . . . .
H28A H 0.483277 0.051358 1.038979 0.059 Uiso 1 1 calc R U . . .
H28B H 0.562861 0.028240 1.116966 0.059 Uiso 1 1 calc R U . . .
H28C H 0.426813 0.004032 1.099806 0.059 Uiso 1 1 calc R U . . .
C29 C 0.5220(5) 0.1511(3) 1.1329(4) 0.063(2) Uani 1 1 d . . . . .
H29A H 0.523099 0.162115 1.076421 0.094 Uiso 1 1 calc R U . . .
H29B H 0.493548 0.187146 1.162376 0.094 Uiso 1 1 calc R U . . .
H29C H 0.603722 0.139751 1.154348 0.094 Uiso 1 1 calc R U . . .
C30 C 0.4335(6) 0.0776(3) 1.2277(3) 0.066(2) Uani 1 1 d . . . . .
H30A H 0.404552 0.113298 1.257504 0.099 Uiso 1 1 calc R U . . .
H30B H 0.378907 0.041830 1.232375 0.099 Uiso 1 1 calc R U . . .
H30C H 0.514954 0.066038 1.249536 0.099 Uiso 1 1 calc R U . . .

loop_
_atom_site_aniso_label
_atom_site_aniso_U_11
_atom_site_aniso_U_22
_atom_site_aniso_U_33
_atom_site_aniso_U_23
_atom_site_aniso_U_13
_atom_site_aniso_U_12
Mn1 0.0217(4) 0.0429(5) 0.0247(4) 0.0010(4) 0.0043(3) -0.0068(4)
Mn2 0.0221(4) 0.0430(5) 0.0265(5) -0.0012(4) 0.0066(3) -0.0001(4)
Cl1 0.0507(11) 0.1081(16) 0.0619(11) -0.0269(10) 0.0194(9) -0.0182(11)
Cl2 0.043(2) 0.074(3) 0.0492(18) 0.0144(18) 0.0103(14) 0.0030(19)
Cl3 0.098(10) 0.047(3) 0.055(6) -0.014(3) -0.014(5) 0.005(5)
O2 0.0216(19) 0.050(2) 0.027(2) 0.0016(17) 0.0024(15) -0.0075(17)
O3 0.028(2) 0.041(2) 0.027(2) 0.0024(17) 0.0050(16) -0.0042(17)
O4 0.027(2) 0.040(2) 0.023(2) -0.0029(16) 0.0017(15) -0.0006(17)
O5 0.0214(19) 0.064(3) 0.028(2) -0.0010(18) 0.0015(16) 0.0055(19)
O9 0.056(12) 0.044(11) 0.107(14) 0.015(9) 0.038(9) 0.035(8)
O10S 0.098(10) 0.047(3) 0.055(6) -0.014(3) -0.014(5) 0.005(5)
O12 0.034(2) 0.038(2) 0.034(2) 0.0016(17) 0.0077(16) -0.0038(18)
N1 0.033(3) 0.036(3) 0.025(2) 0.002(2) 0.002(2) -0.007(2)
N2 0.032(3) 0.037(3) 0.026(2) 0.006(2) 0.0023(19) -0.006(2)
N3 0.026(2) 0.039(3) 0.027(2) 0.001(2) 0.0034(19) 0.001(2)
N4 0.026(2) 0.036(3) 0.029(2) -0.003(2) 0.0034(19) -0.002(2)
C1 0.038(3) 0.046(4) 0.024(3) -0.005(3) -0.005(2) -0.009(3)
C2 0.040(4) 0.051(4) 0.041(4) -0.001(3) -0.010(3) -0.020(3)
C3 0.032(3) 0.066(5) 0.042(4) 0.016(3) -0.003(3) -0.013(3)
C4 0.022(3) 0.051(4) 0.034(3) 0.006(3) 0.001(2) -0.005(3)
C5 0.022(3) 0.038(3) 0.027(3) 0.002(2) -0.002(2) -0.001(2)
C6 0.025(3) 0.039(3) 0.022(3) 0.010(2) -0.001(2) 0.001(2)
C7 0.031(3) 0.050(4) 0.039(3) 0.010(3) 0.007(3) 0.010(3)
C8 0.047(4) 0.047(4) 0.041(4) -0.001(3) 0.008(3) 0.009(3)
C9 0.053(4) 0.039(4) 0.036(3) -0.001(3) 0.000(3) -0.002(3)
C10 0.041(3) 0.040(3) 0.027(3) 0.001(3) 0.002(2) -0.010(3)
C11 0.043(3) 0.040(3) 0.034(3) 0.004(3) 0.010(3) 0.006(3)
C12 0.060(4) 0.046(4) 0.040(4) 0.005(3) 0.015(3) -0.002(3)
C13 0.066(5) 0.043(4) 0.038(4) 0.002(3) 0.013(3) -0.012(3)
C14 0.034(3) 0.048(4) 0.032(3) -0.010(3) 0.016(3) -0.004(3)
C15 0.024(3) 0.037(3) 0.023(3) -0.006(2) 0.003(2) -0.007(2)
C16 0.023(3) 0.042(3) 0.027(3) -0.009(3) 0.002(2) -0.011(3)
C17 0.018(3) 0.052(4) 0.037(3) -0.009(3) 0.004(2) -0.001(3)
C18 0.036(3) 0.048(4) 0.047(4) -0.015(3) -0.012(3) 0.015(3)
C19 0.047(4) 0.046(4) 0.033(3) -0.004(3) -0.005(3) 0.003(3)
C20 0.041(4) 0.049(4) 0.029(3) -0.005(3) 0.001(3) 0.004(3)
C21 0.019(3) 0.033(3) 0.038(3) 0.005(3) 0.002(2) 0.002(2)
C22 0.022(3) 0.035(3) 0.038(3) 0.003(3) -0.001(2) -0.001(2)
C23 0.037(3) 0.066(4) 0.047(4) -0.007(3) -0.005(3) -0.020(3)
C24 0.024(3) 0.055(4) 0.090(5) 0.019(4) -0.006(3) -0.002(3)
C25 0.028(3) 0.048(4) 0.052(4) 0.007(3) 0.004(3) -0.012(3)
C26 0.024(3) 0.042(3) 0.028(3) -0.009(3) 0.004(2) -0.004(2)
C27 0.022(3) 0.048(4) 0.033(3) -0.009(3) -0.005(2) 0.007(3)
C28 0.029(3) 0.043(4) 0.046(4) -0.007(3) -0.002(3) 0.003(3)
C29 0.033(4) 0.052(4) 0.099(6) -0.021(4) -0.017(4) -0.004(3)
C30 0.061(5) 0.110(6) 0.027(3) 0.005(4) -0.004(3) 0.038(4)

loop_
_atom_type_symbol
_atom_type_description
_atom_type_scat_dispersion_real
_atom_type_scat_dispersion_imag
_atom_type_scat_source
C C 0.0033 0.0016 'International Tables Vol C Tables 4.2.6.8 and 6.1.1.4'
H H 0.0000 0.0000 'International Tables Vol C Tables 4.2.6.8 and 6.1.1.4'
N N 0.0061 0.0033 'International Tables Vol C Tables 4.2.6.8 and 6.1.1.4'
O O 0.0106 0.0060 'International Tables Vol C Tables 4.2.6.8 and 6.1.1.4'
Cl Cl 0.1484 0.1585 'International Tables Vol C Tables 4.2.6.8 and 6.1.1.4'
Mn Mn 0.3368 0.7283 'International Tables Vol C Tables 4.2.6.8 and 6.1.1.4'

loop_
_geom_angle_atom_site_label_1
_geom_angle_atom_site_label_2
_geom_angle_atom_site_label_3
_geom_angle
O12 Mn1 O2 99.23(15)
O12 Mn1 N1 91.73(16)
O2 Mn1 N1 168.82(16)
O12 Mn1 O9 101.6(5)
O2 Mn1 O9 88.3(6)
N1 Mn1 O9 87.3(6)
O12 Mn1 N2 170.28(17)
O2 Mn1 N2 90.40(16)
N1 Mn1 N2 78.71(17)
O9 Mn1 N2 79.9(5)
O12 Mn1 O4 93.43(14)
O2 Mn1 O4 97.31(14)
N1 Mn1 O4 84.18(15)
O9 Mn1 O4 162.9(5)
N2 Mn1 O4 83.96(14)
O12 Mn1 Cl2 90.40(15)
O2 Mn1 Cl2 89.90(14)
N1 Mn1 Cl2 87.77(14)
N2 Mn1 Cl2 90.95(15)
O4 Mn1 Cl2 171.18(12)
O12 Mn1 Mn2 28.80(11)
O2 Mn1 Mn2 82.35(10)
N1 Mn1 Mn2 108.59(12)
O9 Mn1 Mn2 124.3(5)
N2 Mn1 Mn2 154.27(12)
O4 Mn1 Mn2 72.62(9)
Cl2 Mn1 Mn2 113.58(10)
O12 Mn2 O5 98.10(16)
O12 Mn2 N4 92.74(17)
O5 Mn2 N4 168.52(16)
O12 Mn2 N3 169.80(17)
O5 Mn2 N3 91.49(16)
N4 Mn2 N3 77.95(17)
O12 Mn2 O3 93.41(14)
O5 Mn2 O3 95.89(14)
N4 Mn2 O3 87.18(15)
N3 Mn2 O3 82.09(15)
O12 Mn2 Cl1 94.05(12)
O5 Mn2 Cl1 89.54(12)
N4 Mn2 Cl1 85.92(12)
N3 Mn2 Cl1 89.48(13)
O3 Mn2 Cl1 170.07(10)
O12 Mn2 Mn1 28.79(12)
O5 Mn2 Mn1 81.56(10)
N4 Mn2 Mn1 109.88(12)
N3 Mn2 Mn1 152.10(12)
O3 Mn2 Mn1 71.89(9)
Cl1 Mn2 Mn1 117.27(5)
C21 O2 Mn1 127.6(3)
C21 O3 Mn2 129.8(3)
C26 O4 Mn1 128.1(3)
C26 O5 Mn2 128.6(3)
Mn1 O12 Mn2 122.4(2)
C1 N1 C5 120.2(5)
C1 N1 Mn1 124.0(4)
C5 N1 Mn1 115.9(3)
C10 N2 C6 119.9(5)
C10 N2 Mn1 125.1(4)
C6 N2 Mn1 114.9(3)
C11 N3 C15 119.9(4)
C11 N3 Mn2 124.1(4)
C15 N3 Mn2 115.6(3)
C16 N4 C20 120.5(5)
C16 N4 Mn2 116.0(4)
C20 N4 Mn2 123.5(4)
N1 C1 C2 120.8(5)
C3 C2 C1 119.2(6)
C2 C3 C4 120.0(5)
C5 C4 C3 119.0(5)
N1 C5 C4 120.9(5)
N1 C5 C6 114.1(4)
C4 C5 C6 124.9(5)
N2 C6 C7 120.2(5)
N2 C6 C5 116.1(4)
C7 C6 C5 123.7(5)
C8 C7 C6 120.7(5)
C7 C8 C9 118.4(5)
C8 C9 C10 119.4(5)
N2 C10 C9 121.5(5)
N3 C11 C12 122.3(5)
C11 C12 C13 118.2(6)
C14 C13 C12 119.4(5)
C13 C14 C15 119.4(5)
N3 C15 C14 120.9(5)
N3 C15 C16 115.2(4)
C14 C15 C16 123.9(5)
N4 C16 C17 120.3(5)
N4 C16 C15 114.9(4)
C17 C16 C15 124.8(5)
C18 C17 C16 118.9(5)
C17 C18 C19 120.3(5)
C20 C19 C18 118.1(6)
N4 C20 C19 121.9(5)
O3 C21 O2 123.8(5)
O3 C21 C22 118.8(4)
O2 C21 C22 117.3(4)
C21 C22 C24 105.8(4)
C21 C22 C25 110.1(4)
C24 C22 C25 110.3(5)
C21 C22 C23 111.6(4)
C24 C22 C23 108.4(5)
C25 C22 C23 110.5(5)
O4 C26 O5 123.8(5)
O4 C26 C27 120.4(4)
O5 C26 C27 115.7(4)
C30 C27 C28 109.6(5)
C30 C27 C26 113.2(5)
C28 C27 C26 110.0(4)
C30 C27 C29 110.3(5)
C28 C27 C29 108.9(5)
C26 C27 C29 104.7(5)

loop_
_geom_bond_atom_site_label_1
_geom_bond_atom_site_label_2
_geom_bond_distance
Mn1 O12 1.784(3)
Mn1 O2 1.935(3)
Mn1 N1 2.058(4)
Mn1 O9 2.06(2)
Mn1 N2 2.063(4)
Mn1 O4 2.177(3)
Mn1 Cl2 2.559(4)
Mn1 Mn2 3.1275(10)
Mn2 O12 1.785(3)
Mn2 O5 1.940(3)
Mn2 N4 2.055(4)
Mn2 N3 2.065(4)
Mn2 O3 2.159(3)
Mn2 Cl1 2.560(2)
O2 C21 1.283(6)
O3 C21 1.252(6)
O4 C26 1.235(5)
O5 C26 1.287(6)
N1 C1 1.323(6)
N1 C5 1.356(6)
N2 C10 1.340(6)
N2 C6 1.346(6)
N3 C11 1.329(6)
N3 C15 1.333(6)
N4 C16 1.340(6)
N4 C20 1.342(7)
C1 C2 1.382(7)
C2 C3 1.358(8)
C3 C4 1.376(8)
C4 C5 1.357(7)
C5 C6 1.466(7)
C6 C7 1.400(7)
C7 C8 1.366(8)
C8 C9 1.384(8)
C9 C10 1.394(7)
C11 C12 1.376(7)
C12 C13 1.390(8)
C13 C14 1.364(8)
C14 C15 1.391(7)
C15 C16 1.457(7)
C16 C17 1.395(7)
C17 C18 1.372(8)
C18 C19 1.384(8)
C19 C20 1.372(7)
C21 C22 1.518(7)
C22 C24 1.521(7)
C22 C25 1.528(7)
C22 C23 1.535(7)
C26 C27 1.529(7)
C27 C30 1.501(7)
C27 C28 1.521(7)
C27 C29 1.538(8)

loop_
_platon_squeeze_void_nr
_platon_squeeze_void_average_x
_platon_squeeze_void_average_y
_platon_squeeze_void_average_z
_platon_squeeze_void_volume
_platon_squeeze_void_count_electrons
_platon_squeeze_void_content
1 0.000 0.500 0.000 395 221 ' '
2 0.500 1.000 0.500 395 220 ' '
